data_8105710
loop_
_publ_author_name
'Kim, Kang-Woo'

_publ_section_title
;
 Crystal structure of bis(tetrapropylammonium)
 nonaselenidotetrastannate(IV), (Pr4N)2[Sn4Se9]
;
_journal_issue 3
_journal_name_full 'Zeitschrift f\"ur Kristallographie - New Crystal Structures'
_journal_page_first 409
_journal_page_last 411
_journal_paper_doi 10.1515/ncrs-2022-0091
_journal_volume 237
_journal_year 2022
_chemical_formula_sum 'C24 H56 N2 Se9 Sn4'
_chemical_formula_weight 1558.10
_space_group_crystal_system monoclinic
_space_group_IT_number 14
_space_group_name_Hall '-P 2yn'
_space_group_name_H-M_alt 'P 1 21/n 1'
_atom_sites_solution_hydrogens geom
_cell_angle_alpha 90
_cell_angle_beta 97.947(3)
_cell_angle_gamma 90
_cell_formula_units_Z 4
_cell_length_a 15.3276(10)
_cell_length_b 19.0577(15)
_cell_length_c 15.3980(11)
_cell_measurement_reflns_used 9735
_cell_measurement_temperature 223(2)
_cell_measurement_theta_max 28.28
_cell_measurement_theta_min 2.52
_cell_volume 4454.7(6)
_computing_cell_refinement 'Bruker SAINT (Bruker, 2012)'
_computing_data_collection 'Bruker APEX2 (Bruker, 2012)'
_computing_data_reduction 'Bruker SAINT (Bruker, 2012)'
_computing_molecular_graphics 'Diamond 4.6 (Brandenburg, 2015)'
_computing_publication_material 'WinGX (Farrugia, 2012)'
_computing_structure_refinement 'SHELXL (Sheldrick, 2015)'
_computing_structure_solution 'SHELXT (Sheldrick, 2015)'
_diffrn_ambient_temperature 223(2)
_diffrn_measured_fraction_theta_full 0.999
_diffrn_measured_fraction_theta_max 0.999
_diffrn_measurement_device_type 'PHOTON 100 CMOS'
_diffrn_measurement_method '\f and \w scans'
_diffrn_radiation_type MoK\a
_diffrn_radiation_wavelength 0.71073
_diffrn_reflns_av_R_equivalents 0.0833
_diffrn_reflns_av_unetI/netI 0.0318
_diffrn_reflns_Laue_measured_fraction_full 0.999
_diffrn_reflns_Laue_measured_fraction_max 0.999
_diffrn_reflns_limit_h_max 20
_diffrn_reflns_limit_h_min -20
_diffrn_reflns_limit_k_max 25
_diffrn_reflns_limit_k_min -25
_diffrn_reflns_limit_l_max 20
_diffrn_reflns_limit_l_min -20
_diffrn_reflns_number 145688
_diffrn_reflns_point_group_measured_fraction_full 0.999
_diffrn_reflns_point_group_measured_fraction_max 0.999
_diffrn_reflns_theta_full 25.242
_diffrn_reflns_theta_max 28.341
_diffrn_reflns_theta_min 2.057
_diffrn_source 'sealed tube'
_exptl_absorpt_coefficient_mu 9.588
_exptl_absorpt_correction_T_max 0.7457
_exptl_absorpt_correction_T_min 0.4490
_exptl_absorpt_correction_type multi-scan
_exptl_absorpt_process_details '(SADABS; Bruker, 2014)'
_exptl_crystal_colour orange
_exptl_crystal_density_diffrn 2.323
_exptl_crystal_description rod
_exptl_crystal_F_000 2880
_exptl_crystal_size_max 0.16
_exptl_crystal_size_mid 0.12
_exptl_crystal_size_min 0.07
_refine_diff_density_max 1.154
_refine_diff_density_min -0.637
_refine_diff_density_rms 0.156
_refine_ls_extinction_coef .
_refine_ls_extinction_method none
_refine_ls_goodness_of_fit_ref 1.075
_refine_ls_hydrogen_treatment constr
_refine_ls_matrix_type full
_refine_ls_number_parameters 354
_refine_ls_number_reflns 11105
_refine_ls_number_restraints 0
_refine_ls_restrained_S_all 1.075
_refine_ls_R_factor_all 0.0596
_refine_ls_R_factor_gt 0.0313
_refine_ls_shift/su_max 0.001
_refine_ls_shift/su_mean 0.000
_refine_ls_structure_factor_coef Fsqd
_refine_ls_weighting_details 'w=1/[\s^2^(Fo^2^)+(0.0272P)^2^+6.1315P] where P=(Fo^2^+2Fc^2^)/3'
_refine_ls_weighting_scheme calc
_refine_ls_wR_factor_gt 0.0591
_refine_ls_wR_factor_ref 0.0686
_reflns_Friedel_coverage 0.000
_reflns_Friedel_fraction_full .
_reflns_Friedel_fraction_max .
_reflns_number_gt 8204
_reflns_number_total 11105
_reflns_threshold_expression 'I > 2\s(I)'
_cod_data_source_file suppl_j_ncrs-2022-0091_suppl.cif
_cod_data_source_block (Pr4N)2[Sn4Se9]
_cod_original_sg_symbol_H-M 'P 21/n'
_cod_database_code 8105710
_shelx_space_group_comment
;
The symmetry employed for this shelxl refinement is uniquely defined
by the following loop, which should always be used as a source of
symmetry information in preference to the above space-group names.
They are only intended as comments.
;
_shelxl_version_number 2013-4

loop_
_space_group_symop_operation_xyz
'x, y, z'
'-x+1/2, y+1/2, -z+1/2'
'-x, -y, -z'
'x-1/2, -y-1/2, z-1/2'

loop_
_atom_site_label
_atom_site_type_symbol
_atom_site_fract_x
_atom_site_fract_y
_atom_site_fract_z
_atom_site_U_iso_or_equiv
_atom_site_adp_type
_atom_site_occupancy
_atom_site_site_symmetry_order
_atom_site_calc_flag
_atom_site_refinement_flags_posn
_atom_site_refinement_flags_adp
_atom_site_refinement_flags_occupancy
_atom_site_disorder_assembly
_atom_site_disorder_group
Sn1 Sn 0.22839(2) 0.18670(2) 0.41491(2) 0.02694(7) Uani 1 1 d . . . . .
Sn2 Sn 0.04329(2) 0.18337(2) 0.24021(2) 0.02988(7) Uani 1 1 d . . . . .
Sn3 Sn 0.04474(2) 0.06094(2) 0.43074(2) 0.03384(8) Uani 1 1 d . . . . .
Sn4 Sn 0.41750(2) 0.25281(2) 0.54790(2) 0.03220(8) Uani 1 1 d . . . . .
Se1 Se 0.05478(3) 0.21112(2) 0.41239(3) 0.02886(10) Uani 1 1 d . . . . .
Se2 Se -0.02049(3) 0.06289(3) 0.26825(3) 0.04200(12) Uani 1 1 d . . . . .
Se3 Se 0.21224(3) 0.06136(3) 0.46428(3) 0.03648(11) Uani 1 1 d . . . . .
Se4 Se -0.04247(4) 0.07812(3) 0.55504(4) 0.04611(13) Uani 1 1 d . . . . .
Se5 Se -0.05257(3) 0.29271(3) 0.20429(3) 0.03519(11) Uani 1 1 d . . . . .
Se6 Se 0.21039(3) 0.19795(3) 0.24849(3) 0.03350(11) Uani 1 1 d . . . . .
Se7 Se 0.40742(3) 0.16978(3) 0.42266(3) 0.03900(12) Uani 1 1 d . . . . .
Se8 Se 0.25685(3) 0.28928(3) 0.52333(3) 0.03312(10) Uani 1 1 d . . . . .
Se9 Se 0.02744(3) 0.15127(3) 0.06473(3) 0.04989(14) Uani 1 1 d . . . . .
N1 N 0.1984(3) 0.4546(2) 0.3183(3) 0.0406(9) Uani 1 1 d . . . . .
N2 N 0.1718(3) 0.2987(2) 0.7996(3) 0.0506(11) Uani 1 1 d . . . . .
C1 C 0.1257(3) 0.4162(3) 0.3564(4) 0.0463(12) Uani 1 1 d . . . . .
H1A H 0.1094 0.3752 0.3203 0.056 Uiso 1 1 calc R U . . .
H1B H 0.1494 0.3996 0.4144 0.056 Uiso 1 1 calc R U . . .
C2 C 0.0436(4) 0.4577(4) 0.3636(5) 0.0716(19) Uani 1 1 d . . . . .
H2A H 0.0133 0.4676 0.3054 0.086 Uiso 1 1 calc R U . . .
H2B H 0.0595 0.5021 0.3924 0.086 Uiso 1 1 calc R U . . .
C3 C -0.0170(4) 0.4178(4) 0.4151(5) 0.0746(19) Uani 1 1 d . . . . .
H3A H -0.0691 0.4451 0.4185 0.112 Uiso 1 1 calc R U . . .
H3B H 0.0125 0.4089 0.4731 0.112 Uiso 1 1 calc R U . . .
H3C H -0.0331 0.3741 0.3863 0.112 Uiso 1 1 calc R U . . .
C4 C 0.2712(3) 0.4014(3) 0.3137(3) 0.0444(12) Uani 1 1 d . . . . .
H4A H 0.2896 0.3834 0.3723 0.053 Uiso 1 1 calc R U . . .
H4B H 0.2471 0.3624 0.2776 0.053 Uiso 1 1 calc R U . . .
C5 C 0.3512(4) 0.4284(3) 0.2778(4) 0.0645(17) Uani 1 1 d . . . . .
H5A H 0.3737 0.4699 0.3100 0.077 Uiso 1 1 calc R U . . .
H5B H 0.3356 0.4413 0.2166 0.077 Uiso 1 1 calc R U . . .
C6 C 0.4213(4) 0.3716(4) 0.2862(5) 0.081(2) Uani 1 1 d . . . . .
H6A H 0.4724 0.3885 0.2630 0.121 Uiso 1 1 calc R U . . .
H6B H 0.3987 0.3308 0.2541 0.121 Uiso 1 1 calc R U . . .
H6C H 0.4371 0.3596 0.3469 0.121 Uiso 1 1 calc R U . . .
C7 C 0.1645(4) 0.4838(3) 0.2280(3) 0.0495(13) Uani 1 1 d . . . . .
H7A H 0.1158 0.5154 0.2332 0.059 Uiso 1 1 calc R U . . .
H7B H 0.2110 0.5111 0.2075 0.059 Uiso 1 1 calc R U . . .
C8 C 0.1339(5) 0.4286(4) 0.1602(4) 0.0750(19) Uani 1 1 d . . . . .
H8A H 0.1848 0.4053 0.1424 0.090 Uiso 1 1 calc R U . . .
H8B H 0.0995 0.3936 0.1862 0.090 Uiso 1 1 calc R U . . .
C9 C 0.0793(5) 0.4591(4) 0.0812(5) 0.086(2) Uani 1 1 d . . . . .
H9A H 0.0618 0.4225 0.0396 0.129 Uiso 1 1 calc R U . . .
H9B H 0.1133 0.4935 0.0549 0.129 Uiso 1 1 calc R U . . .
H9C H 0.0279 0.4810 0.0983 0.129 Uiso 1 1 calc R U . . .
C10 C 0.2313(4) 0.5155(3) 0.3761(4) 0.0608(16) Uani 1 1 d . . . . .
H10A H 0.1821 0.5467 0.3806 0.073 Uiso 1 1 calc R U . . .
H10B H 0.2737 0.5414 0.3474 0.073 Uiso 1 1 calc R U . . .
C11 C 0.2739(6) 0.4972(4) 0.4680(5) 0.097(3) Uani 1 1 d . . . . .
H11A H 0.2380 0.4622 0.4923 0.117 Uiso 1 1 calc R U . . .
H11B H 0.3312 0.4765 0.4650 0.117 Uiso 1 1 calc R U . . .
C12 C 0.2850(6) 0.5586(5) 0.5279(6) 0.121(4) Uani 1 1 d . . . . .
H12A H 0.3111 0.5437 0.5851 0.182 Uiso 1 1 calc R U . . .
H12B H 0.2285 0.5793 0.5316 0.182 Uiso 1 1 calc R U . . .
H12C H 0.3224 0.5926 0.5056 0.182 Uiso 1 1 calc R U . . .
C13 C 0.2108(4) 0.2352(3) 0.7590(4) 0.0584(15) Uani 1 1 d . . . . .
H13A H 0.2137 0.2453 0.6977 0.070 Uiso 1 1 calc R U . . .
H13B H 0.2707 0.2287 0.7876 0.070 Uiso 1 1 calc R U . . .
C14 C 0.1615(5) 0.1673(4) 0.7645(5) 0.086(2) Uani 1 1 d . . . . .
H14A H 0.1554 0.1579 0.8252 0.103 Uiso 1 1 calc R U . . .
H14B H 0.1029 0.1719 0.7320 0.103 Uiso 1 1 calc R U . . .
C15 C 0.2073(6) 0.1077(5) 0.7288(7) 0.124(3) Uani 1 1 d . . . . .
H15A H 0.1868 0.1028 0.6673 0.186 Uiso 1 1 calc R U . . .
H15B H 0.1950 0.0653 0.7586 0.186 Uiso 1 1 calc R U . . .
H15C H 0.2696 0.1161 0.7372 0.186 Uiso 1 1 calc R U . . .
C16 C 0.1748(4) 0.2900(3) 0.8971(4) 0.0570(15) Uani 1 1 d . . . . .
H16A H 0.1390 0.2497 0.9076 0.068 Uiso 1 1 calc R U . . .
H16B H 0.1480 0.3310 0.9198 0.068 Uiso 1 1 calc R U . . .
C17 C 0.2652(5) 0.2802(4) 0.9486(4) 0.081(2) Uani 1 1 d . . . . .
H17A H 0.2895 0.2354 0.9342 0.097 Uiso 1 1 calc R U . . .
H17B H 0.3045 0.3170 0.9340 0.097 Uiso 1 1 calc R U . . .
C18 C 0.2570(6) 0.2830(5) 1.0449(5) 0.107(3) Uani 1 1 d . . . . .
H18A H 0.3143 0.2784 1.0786 0.161 Uiso 1 1 calc R U . . .
H18B H 0.2200 0.2452 1.0592 0.161 Uiso 1 1 calc R U . . .
H18C H 0.2314 0.3270 1.0582 0.161 Uiso 1 1 calc R U . . .
C19 C 0.0760(4) 0.3063(3) 0.7616(4) 0.0618(16) Uani 1 1 d . . . . .
H19A H 0.0449 0.2650 0.7780 0.074 Uiso 1 1 calc R U . . .
H19B H 0.0522 0.3464 0.7892 0.074 Uiso 1 1 calc R U . . .
C20 C 0.0554(4) 0.3152(5) 0.6642(5) 0.094(3) Uani 1 1 d . . . . .
H20A H 0.0810 0.3588 0.6471 0.113 Uiso 1 1 calc R U . . .
H20B H 0.0816 0.2770 0.6352 0.113 Uiso 1 1 calc R U . . .
C21 C -0.0418(5) 0.3162(5) 0.6354(6) 0.113(3) Uani 1 1 d . . . . .
H21A H -0.0536 0.3054 0.5740 0.169 Uiso 1 1 calc R U . . .
H21B H -0.0646 0.3619 0.6456 0.169 Uiso 1 1 calc R U . . .
H21C H -0.0697 0.2819 0.6681 0.169 Uiso 1 1 calc R U . . .
C22 C 0.2271(4) 0.3611(4) 0.7788(5) 0.076(2) Uani 1 1 d . . . . .
H22A H 0.2885 0.3471 0.7889 0.091 Uiso 1 1 calc R U . . .
H22B H 0.2128 0.3713 0.7167 0.091 Uiso 1 1 calc R U . . .
C23 C 0.2177(7) 0.4281(5) 0.8289(9) 0.161(5) Uani 1 1 d . . . . .
H23A H 0.2257 0.4154 0.8905 0.193 Uiso 1 1 calc R U . . .
H23B H 0.2676 0.4572 0.8201 0.193 Uiso 1 1 calc R U . . .
C24 C 0.1456(6) 0.4703(6) 0.8160(9) 0.163(5) Uani 1 1 d . . . . .
H24A H 0.1534 0.5090 0.8563 0.244 Uiso 1 1 calc R U . . .
H24B H 0.0944 0.4439 0.8257 0.244 Uiso 1 1 calc R U . . .
H24C H 0.1379 0.4877 0.7570 0.244 Uiso 1 1 calc R U . . .

loop_
_atom_site_aniso_label
_atom_site_aniso_U_11
_atom_site_aniso_U_22
_atom_site_aniso_U_33
_atom_site_aniso_U_23
_atom_site_aniso_U_13
_atom_site_aniso_U_12
Sn1 0.02278(13) 0.03460(17) 0.02239(14) 0.00255(12) -0.00060(11) -0.00353(12)
Sn2 0.02356(14) 0.03597(17) 0.02816(15) 0.00052(13) -0.00334(11) 0.00216(12)
Sn3 0.02882(15) 0.03703(18) 0.03733(17) 0.00428(14) 0.01052(13) -0.00394(13)
Sn4 0.02532(14) 0.04232(19) 0.02673(15) 0.00188(13) -0.00434(11) -0.00544(13)
Se1 0.0240(2) 0.0337(2) 0.0287(2) 0.00095(18) 0.00291(16) 0.00095(17)
Se2 0.0415(3) 0.0361(3) 0.0459(3) -0.0051(2) -0.0029(2) -0.0066(2)
Se3 0.0295(2) 0.0364(3) 0.0438(3) 0.0109(2) 0.00590(19) 0.00457(19)
Se4 0.0547(3) 0.0332(3) 0.0572(3) 0.0005(2) 0.0318(3) -0.0010(2)
Se5 0.0339(2) 0.0382(3) 0.0309(2) -0.0067(2) -0.00483(18) 0.00773(19)
Se6 0.0258(2) 0.0513(3) 0.0233(2) 0.0033(2) 0.00288(17) -0.00070(19)
Se7 0.0233(2) 0.0572(3) 0.0362(3) -0.0092(2) 0.00298(18) -0.0002(2)
Se8 0.0306(2) 0.0392(3) 0.0280(2) -0.00203(19) -0.00133(17) 0.00357(19)
Se9 0.0488(3) 0.0635(4) 0.0338(3) -0.0117(2) -0.0070(2) 0.0274(3)
N1 0.053(2) 0.029(2) 0.041(2) 0.0017(18) 0.0081(19) -0.0040(18)
N2 0.043(2) 0.063(3) 0.049(3) 0.011(2) 0.019(2) 0.001(2)
C1 0.051(3) 0.041(3) 0.049(3) 0.007(2) 0.016(2) -0.006(2)
C2 0.065(4) 0.070(4) 0.086(5) 0.015(4) 0.034(4) 0.014(3)
C3 0.067(4) 0.081(5) 0.083(5) -0.008(4) 0.036(4) 0.000(4)
C4 0.050(3) 0.038(3) 0.048(3) 0.006(2) 0.016(2) 0.005(2)
C5 0.051(3) 0.071(4) 0.076(4) 0.025(3) 0.024(3) 0.003(3)
C6 0.061(4) 0.108(6) 0.079(5) 0.037(4) 0.031(4) 0.028(4)
C7 0.058(3) 0.042(3) 0.050(3) 0.017(3) 0.011(3) 0.001(2)
C8 0.099(5) 0.071(5) 0.052(4) 0.008(3) 0.002(4) -0.009(4)
C9 0.079(5) 0.096(6) 0.076(5) 0.023(4) -0.015(4) -0.030(4)
C10 0.076(4) 0.043(3) 0.065(4) -0.003(3) 0.018(3) -0.009(3)
C11 0.139(7) 0.076(5) 0.072(5) -0.019(4) -0.002(5) -0.026(5)
C12 0.129(7) 0.145(9) 0.099(6) -0.054(6) 0.050(6) -0.078(6)
C13 0.047(3) 0.081(4) 0.051(3) 0.001(3) 0.017(3) 0.009(3)
C14 0.084(5) 0.068(5) 0.107(6) -0.004(4) 0.019(4) 0.006(4)
C15 0.135(8) 0.096(7) 0.148(9) -0.048(6) 0.048(7) -0.021(6)
C16 0.065(4) 0.061(4) 0.049(3) 0.003(3) 0.022(3) -0.004(3)
C17 0.081(5) 0.105(6) 0.058(4) 0.009(4) 0.011(4) -0.002(4)
C18 0.123(7) 0.141(8) 0.055(5) 0.006(5) 0.002(4) -0.001(6)
C19 0.045(3) 0.074(4) 0.071(4) 0.016(3) 0.021(3) 0.009(3)
C20 0.058(4) 0.156(8) 0.071(5) 0.042(5) 0.011(3) 0.019(5)
C21 0.062(5) 0.155(9) 0.114(7) 0.062(6) -0.014(4) -0.005(5)
C22 0.071(4) 0.063(4) 0.098(5) 0.024(4) 0.030(4) -0.008(3)
C23 0.141(10) 0.086(7) 0.274(16) 0.054(9) 0.089(10) 0.000(7)
C24 0.100(7) 0.128(10) 0.248(15) -0.037(10) -0.017(8) 0.024(7)

loop_
_atom_type_symbol
_atom_type_description
_atom_type_scat_dispersion_real
_atom_type_scat_dispersion_imag
_atom_type_scat_source
C C 0.0033 0.0016 'International Tables Vol C Tables 4.2.6.8 and 6.1.1.4'
H H 0.0000 0.0000 'International Tables Vol C Tables 4.2.6.8 and 6.1.1.4'
N N 0.0061 0.0033 'International Tables Vol C Tables 4.2.6.8 and 6.1.1.4'
Se Se -0.0929 2.2259 'International Tables Vol C Tables 4.2.6.8 and 6.1.1.4'
Sn Sn -0.6537 1.4246 'International Tables Vol C Tables 4.2.6.8 and 6.1.1.4'

loop_
_geom_angle_atom_site_label_1
_geom_angle_atom_site_label_2
_geom_angle_atom_site_label_3
_geom_angle
_geom_angle_site_symmetry_1
_geom_angle_site_symmetry_3
Se3 Sn1 Se6 112.355(19) . .
Se3 Sn1 Se8 122.569(19) . .
Se6 Sn1 Se8 125.067(19) . .
Se3 Sn1 Se1 91.717(16) . .
Se6 Sn1 Se1 90.091(15) . .
Se8 Sn1 Se1 87.506(16) . .
Se3 Sn1 Se7 90.848(18) . .
Se6 Sn1 Se7 91.272(16) . .
Se8 Sn1 Se7 88.983(16) . .
Se1 Sn1 Se7 176.399(19) . .
Se2 Sn2 Se6 119.488(19) . .
Se2 Sn2 Se5 123.03(2) . .
Se6 Sn2 Se5 117.48(2) . .
Se2 Sn2 Se1 89.119(18) . .
Se6 Sn2 Se1 90.048(15) . .
Se5 Sn2 Se1 90.592(17) . .
Se2 Sn2 Se9 88.98(2) . .
Se6 Sn2 Se9 91.426(17) . .
Se5 Sn2 Se9 89.923(17) . .
Se1 Sn2 Se9 178.00(2) . .
Se4 Sn3 Se3 118.32(2) . .
Se4 Sn3 Se2 124.55(2) . .
Se3 Sn3 Se2 116.356(19) . .
Se4 Sn3 Se4 93.035(18) . 3_556
Se3 Sn3 Se4 90.611(19) . 3_556
Se2 Sn3 Se4 94.99(2) . 3_556
Se4 Sn3 Se1 89.227(17) . .
Se3 Sn3 Se1 87.180(16) . .
Se2 Sn3 Se1 84.767(17) . .
Se4 Sn3 Se1 177.396(18) 3_556 .
Se9 Sn4 Se7 121.36(2) 4_666 .
Se9 Sn4 Se8 116.50(2) 4_666 .
Se7 Sn4 Se8 95.961(17) . .
Se9 Sn4 Se5 96.999(18) 4_666 4_666
Se7 Sn4 Se5 120.14(2) . 4_666
Se8 Sn4 Se5 106.216(18) . 4_666
Sn2 Se1 Sn1 84.842(14) . .
Sn2 Se1 Sn3 84.497(15) . .
Sn1 Se1 Sn3 83.865(15) . .
Sn2 Se2 Sn3 94.085(18) . .
Sn1 Se3 Sn3 94.576(17) . .
Sn3 Se4 Sn3 86.964(18) . 3_556
Sn4 Se5 Sn2 87.133(17) 4_565 .
Sn1 Se6 Sn2 90.537(16) . .
Sn4 Se7 Sn1 85.043(16) . .
Sn4 Se8 Sn1 87.851(17) . .
Sn4 Se9 Sn2 84.544(17) 4_565 .
C10 N1 C4 110.7(4) . .
C10 N1 C1 110.3(4) . .
C4 N1 C1 106.2(4) . .
C10 N1 C7 107.6(4) . .
C4 N1 C7 111.3(4) . .
C1 N1 C7 110.7(4) . .
C16 N2 C19 106.9(4) . .
C16 N2 C22 110.9(5) . .
C19 N2 C22 112.6(5) . .
C16 N2 C13 111.2(4) . .
C19 N2 C13 109.4(5) . .
C22 N2 C13 105.9(4) . .
C2 C1 N1 116.2(4) . .
C1 C2 C3 110.9(5) . .
C5 C4 N1 115.5(4) . .
C4 C5 C6 109.1(5) . .
C8 C7 N1 114.2(4) . .
C9 C8 C7 112.1(6) . .
N1 C10 C11 116.1(5) . .
C12 C11 C10 113.2(7) . .
C14 C13 N2 115.6(5) . .
C15 C14 C13 111.8(6) . .
N2 C16 C17 115.9(5) . .
C18 C17 C16 108.5(6) . .
C20 C19 N2 117.2(5) . .
C21 C20 C19 111.2(6) . .
C23 C22 N2 117.3(6) . .
C24 C23 C22 124.0(12) . .

loop_
_geom_bond_atom_site_label_1
_geom_bond_atom_site_label_2
_geom_bond_distance
_geom_bond_site_symmetry_2
Sn1 Se3 2.5292(6) .
Sn1 Se6 2.5481(5) .
Sn1 Se8 2.5687(6) .
Sn1 Se1 2.6964(5) .
Sn1 Se7 2.7490(5) .
Sn2 Se2 2.5554(6) .
Sn2 Se6 2.5619(5) .
Sn2 Se5 2.5656(6) .
Sn2 Se1 2.6852(5) .
Sn2 Se9 2.7483(6) .
Sn3 Se4 2.5030(6) .
Sn3 Se3 2.5478(5) .
Sn3 Se2 2.5631(6) .
Sn3 Se4 2.6600(6) 3_556
Sn3 Se1 2.8822(6) .
Sn4 Se9 2.4753(6) 4_666
Sn4 Se7 2.4828(6) .
Sn4 Se8 2.5362(5) .
Sn4 Se5 2.5410(5) 4_666
Se4 Sn3 2.6599(6) 3_556
Se5 Sn4 2.5410(5) 4_565
Se9 Sn4 2.4753(6) 4_565
N1 C10 1.507(7) .
N1 C4 1.516(6) .
N1 C1 1.516(6) .
N1 C7 1.521(6) .
N2 C16 1.504(7) .
N2 C19 1.510(7) .
N2 C22 1.518(7) .
N2 C13 1.523(7) .
C1 C2 1.504(7) .
C2 C3 1.507(8) .
C4 C5 1.505(7) .
C5 C6 1.518(8) .
C7 C8 1.511(8) .
C8 C9 1.496(9) .
C10 C11 1.516(9) .
C11 C12 1.486(10) .
C13 C14 1.506(9) .
C14 C15 1.481(10) .
C16 C17 1.510(9) .
C17 C18 1.506(9) .
C19 C20 1.500(9) .
C20 C21 1.496(9) .
C22 C23 1.509(13) .
C23 C24 1.360(12) .
